data_2023026
loop_
_publ_author_name
'Y&#x131;ld&#x131;r&#x131;m, Sema &#xd6;zt&#xfc;rk'
'Akkurt, Mehmet'
'Pehlivanlar, Ezgi'
'&#xc7;etin, G&#xf6;kalp'
'&#x15e;im&#x15f;ek, Rahime'
'Butcher, Ray J.'
'Bhattarai, Ajaya'

_publ_section_title
;
 Syntheses, characterizations, crystal structures and Hirshfeld surface
 analyses of methyl
 4-[4-(di-fluorometh-oxy)phen-yl]-2,7,7-trimethyl-5-oxo-1,4,5,6,7,8-hexa-hydro-quinoline-3-carboxyl-ate,
 isopropyl
 4-[4-(di-fluoro-meth-oxy)phen-yl]-2,6,6-trimethyl-5-oxo-1,4,5,6,7,8-hexa-hydro-quinoline-3-carboxyl-ate
 and <i>tert</i>-butyl
 4-[4-(di-fluoro-meth-oxy)phen-yl]-2,6,6-trimethyl-5-oxo-1,4,5,6,7,8-hexa-hydro-quinoline-3-carboxyl-ate.
;
_journal_coeditor_code JY2044
_journal_issue 'Pt 3'
_journal_name_full 'Acta crystallographica. Section E, Crystallographic communications'
_journal_page_first 281
_journal_page_last 288
_journal_paper_doi 10.1107/S2056989024001233
_journal_volume 80
_journal_year 2024
_chemical_formula_iupac 'C23 H27 F2 N O4'
_chemical_formula_moiety 'C23 H27 F2 N O4'
_chemical_formula_sum 'C23 H27 F2 N O4'
_chemical_formula_weight 419.45
_chemical_name_systematic
'Isopropyl 4-[4-(difluoromethoxy)phenyl]-2,6,6-trimethyl-5-oxo-1,4,5,6,7,8-hexahydroquinoline-3-carboxylate'
_space_group_crystal_system orthorhombic
_space_group_IT_number 61
_space_group_name_Hall '-P 2ac 2ab'
_space_group_name_H-M_alt 'P b c a'
_atom_sites_solution_hydrogens mixed
_atom_sites_solution_primary dual
_atom_sites_solution_secondary difmap
_audit_creation_method SHELXL-2019/3
_cell_angle_alpha 90
_cell_angle_beta 90
_cell_angle_gamma 90
_cell_formula_units_Z 8
_cell_length_a 12.255(3)
_cell_length_b 15.694(3)
_cell_length_c 21.903(4)
_cell_measurement_reflns_used 9744
_cell_measurement_temperature 100(2)
_cell_measurement_theta_max 33.97
_cell_measurement_theta_min 2.30
_cell_volume 4212.6(15)
_computing_cell_refinement
;
<i>SAINT</i> (Bruker, 2018)
;
_computing_data_collection
;
<i>APEX2</i> (Bruker, 2018)
;
_computing_data_reduction
;
<i>SAINT</i> (Bruker, 2018)
;
_computing_molecular_graphics
;
ORTEP-3 for Windows (Farrugia, 2012)
;
_computing_publication_material
;
PLATON (Spek, 2020)
;
_computing_structure_refinement
;
SHELXL (Sheldrick, 2015b)
;
_computing_structure_solution
;
<i>SHELXT</i> (Sheldrick, 2015a)
;
_diffrn_ambient_temperature 100(2)
_diffrn_measured_fraction_theta_full 0.996
_diffrn_measured_fraction_theta_max 0.985
_diffrn_measurement_device_type 'Bruker D8 Quest with Photon 2 detector'
_diffrn_measurement_method '\f and \w scans'
_diffrn_radiation_type MoK\a
_diffrn_radiation_wavelength 0.71073
_diffrn_reflns_av_R_equivalents 0.0727
_diffrn_reflns_av_unetI/netI 0.0369
_diffrn_reflns_limit_h_max 19
_diffrn_reflns_limit_h_min -15
_diffrn_reflns_limit_k_max 24
_diffrn_reflns_limit_k_min -24
_diffrn_reflns_limit_l_max 34
_diffrn_reflns_limit_l_min -32
_diffrn_reflns_number 102650
_diffrn_reflns_theta_full 25.242
_diffrn_reflns_theta_max 34.084
_diffrn_reflns_theta_min 2.305
_diffrn_standards_decay_% 0
_diffrn_standards_interval_count 0
_diffrn_standards_interval_time 0
_diffrn_standards_number 0
_exptl_absorpt_coefficient_mu 0.101
_exptl_absorpt_correction_T_max 0.7467
_exptl_absorpt_correction_T_min 0.6835
_exptl_absorpt_correction_type multi-scan
_exptl_absorpt_process_details
;
(SADABS; Krause <i>et al.</i>,  2015)
;
_exptl_crystal_colour colorless
_exptl_crystal_density_diffrn 1.323
_exptl_crystal_description plate
_exptl_crystal_F_000 1776
_exptl_crystal_size_max 0.31
_exptl_crystal_size_mid 0.23
_exptl_crystal_size_min 0.08
_refine_diff_density_max 0.579
_refine_diff_density_min -0.420
_refine_ls_extinction_method none
_refine_ls_goodness_of_fit_ref 1.025
_refine_ls_hydrogen_treatment mixed
_refine_ls_matrix_type full
_refine_ls_number_parameters 280
_refine_ls_number_reflns 8537
_refine_ls_number_restraints 0
_refine_ls_restrained_S_all 1.025
_refine_ls_R_factor_all 0.0697
_refine_ls_R_factor_gt 0.0504
_refine_ls_shift/su_max 0.000
_refine_ls_shift/su_mean 0.000
_refine_ls_structure_factor_coef Fsqd
_refine_ls_weighting_details 'w=1/[\s^2^(Fo^2^)+(0.0602P)^2^+1.7687P] where P=(Fo^2^+2Fc^2^)/3'
_refine_ls_weighting_scheme calc
_refine_ls_wR_factor_gt 0.1192
_refine_ls_wR_factor_ref 0.1284
_reflns_number_gt 6743
_reflns_number_total 8537
_reflns_threshold_expression 'I > 2\s(I)'
_cod_data_source_file jy2044sup1.cif
_cod_data_source_block II
_cod_depositor_comments 'Adding full bibliography for 2023025--2023027.cif.'
_cod_original_cell_volume 4212.3(14)
_cod_database_code 2023026
_cod_database_fobs_code 2023026
_shelx_space_group_comment
;
The symmetry employed for this shelxl refinement is uniquely defined
by the following loop, which should always be used as a source of
symmetry information in preference to the above space-group names.
They are only intended as comments.
;

loop_
_space_group_symop_operation_xyz
'x, y, z'
'-x+1/2, -y, z+1/2'
'-x, y+1/2, -z+1/2'
'x+1/2, -y+1/2, -z'
'-x, -y, -z'
'x-1/2, y, -z-1/2'
'x, -y-1/2, z-1/2'
'-x-1/2, y-1/2, z'

loop_
_atom_site_type_symbol
_atom_site_label
_atom_site_fract_x
_atom_site_fract_y
_atom_site_fract_z
_atom_site_U_iso_or_equiv
_atom_site_adp_type
_atom_site_calc_flag
_atom_site_occupancy
_atom_site_disorder_assembly
_atom_site_disorder_group
F F1 0.58006(8) 0.07640(5) 0.03801(3) 0.0364(2) Uani d 1 . .
F F2 0.64472(7) 0.00608(5) 0.11460(4) 0.0349(2) Uani d 1 . .
O O1 0.34068(6) 0.45116(5) 0.16296(3) 0.01817(15) Uani d 1 . .
O O2 0.29601(6) 0.27319(5) 0.34751(4) 0.02216(16) Uani d 1 . .
O O3 0.41830(6) 0.29307(5) 0.42284(3) 0.01679(14) Uani d 1 . .
O O4 0.46707(7) 0.03988(5) 0.11352(4) 0.02388(17) Uani d 1 . .
N N1 0.63612(7) 0.39398(5) 0.29383(4) 0.01310(14) Uani d 1 . .
C C1 0.59145(7) 0.43524(5) 0.24486(4) 0.01197(15) Uani d 1 . .
C C2 0.66452(8) 0.49617(6) 0.21159(5) 0.01519(17) Uani d 1 . .
H H2A 0.708624 0.464675 0.181174 0.018 Uiso calc 1 . .
H H2B 0.715096 0.523476 0.240904 0.018 Uiso calc 1 . .
C C3 0.59723(8) 0.56435(6) 0.17941(5) 0.01630(17) Uani d 1 . .
H H3A 0.645890 0.598521 0.152912 0.020 Uiso calc 1 . .
H H3B 0.565594 0.603050 0.210406 0.020 Uiso calc 1 . .
C C4 0.50494(8) 0.52715(6) 0.14056(4) 0.01366(16) Uani d 1 . .
C C5 0.43666(8) 0.46417(6) 0.17775(4) 0.01252(16) Uani d 1 . .
C C6 0.48713(7) 0.41800(5) 0.22754(4) 0.01160(15) Uani d 1 . .
C C7 0.42689(7) 0.34420(5) 0.25648(4) 0.01133(15) Uani d 1 . .
H H7A 0.347627 0.359096 0.258478 0.014 Uiso calc 1 . .
C C8 0.46808(7) 0.33050(6) 0.32152(4) 0.01173(15) Uani d 1 . .
C C9 0.57283(7) 0.35044(6) 0.33615(4) 0.01219(15) Uani d 1 . .
C C10 0.43280(9) 0.59982(7) 0.11768(6) 0.0233(2) Uani d 1 . .
H H10A 0.402326 0.630702 0.152635 0.035 Uiso calc 1 . .
H H10B 0.373259 0.576488 0.092926 0.035 Uiso calc 1 . .
H H10C 0.476524 0.638908 0.092797 0.035 Uiso calc 1 . .
C C11 0.55042(10) 0.47676(8) 0.08592(5) 0.0232(2) Uani d 1 . .
H H11A 0.599642 0.513276 0.062280 0.035 Uiso calc 1 . .
H H11B 0.489998 0.457985 0.059883 0.035 Uiso calc 1 . .
H H11C 0.590601 0.426920 0.100808 0.035 Uiso calc 1 . .
C C12 0.63489(8) 0.33279(7) 0.39391(4) 0.01612(17) Uani d 1 . .
H H12A 0.595564 0.290247 0.418173 0.024 Uiso calc 1 . .
H H12B 0.641987 0.385556 0.417509 0.024 Uiso calc 1 . .
H H12C 0.707624 0.311051 0.383743 0.024 Uiso calc 1 . .
C C13 0.38614(8) 0.29573(6) 0.36382(4) 0.01362(16) Uani d 1 . .
C C14 0.34202(9) 0.25787(7) 0.46746(5) 0.0208(2) Uani d 1 . .
H H14A 0.299229 0.210294 0.448771 0.025 Uiso calc 1 . .
C C15 0.26612(14) 0.32793(11) 0.48827(7) 0.0461(4) Uani d 1 . .
H H15A 0.226327 0.350637 0.453038 0.069 Uiso calc 1 . .
H H15B 0.308701 0.373654 0.507282 0.069 Uiso calc 1 . .
H H15C 0.214105 0.304965 0.518006 0.069 Uiso calc 1 . .
C C16 0.41149(11) 0.22458(8) 0.51914(5) 0.0268(2) Uani d 1 . .
H H16A 0.462584 0.181853 0.503408 0.040 Uiso calc 1 . .
H H16B 0.364532 0.198499 0.550169 0.040 Uiso calc 1 . .
H H16C 0.452451 0.271766 0.537407 0.040 Uiso calc 1 . .
C C17 0.43931(7) 0.26381(6) 0.21739(4) 0.01218(15) Uani d 1 . .
C C18 0.54172(8) 0.23882(6) 0.19612(5) 0.01650(17) Uani d 1 . .
H H18A 0.603453 0.272969 0.205585 0.020 Uiso calc 1 . .
C C19 0.55622(8) 0.16531(7) 0.16141(5) 0.01900(19) Uani d 1 . .
H H19A 0.626783 0.148978 0.147783 0.023 Uiso calc 1 . .
C C20 0.46524(8) 0.11639(6) 0.14715(4) 0.01634(17) Uani d 1 . .
C C21 0.36233(8) 0.14000(6) 0.16660(4) 0.01612(17) Uani d 1 . .
H H21A 0.300604 0.106507 0.155987 0.019 Uiso calc 1 . .
C C22 0.34957(8) 0.21340(6) 0.20194(4) 0.01432(16) Uani d 1 . .
H H22A 0.278885 0.229241 0.215665 0.017 Uiso calc 1 . .
C C23 0.55424(9) 0.01649(7) 0.08023(5) 0.01990(19) Uani d 1 . .
H H23A 0.537493 -0.038295 0.058878 0.024 Uiso calc 1 . .
H H1N 0.7011(13) 0.4077(9) 0.3055(7) 0.020(3) Uiso d 1 . .

loop_
_atom_site_aniso_label
_atom_site_aniso_U_11
_atom_site_aniso_U_22
_atom_site_aniso_U_33
_atom_site_aniso_U_12
_atom_site_aniso_U_13
_atom_site_aniso_U_23
F1 0.0592(6) 0.0287(4) 0.0212(3) -0.0035(4) 0.0095(3) 0.0009(3)
F2 0.0279(4) 0.0283(4) 0.0485(5) 0.0093(3) -0.0177(3) -0.0111(3)
O1 0.0114(3) 0.0238(3) 0.0193(3) -0.0028(3) -0.0020(3) 0.0071(3)
O2 0.0142(3) 0.0315(4) 0.0207(3) -0.0073(3) -0.0003(3) 0.0069(3)
O3 0.0158(3) 0.0214(3) 0.0132(3) -0.0012(3) 0.0028(2) 0.0032(2)
O4 0.0220(4) 0.0201(3) 0.0295(4) -0.0038(3) 0.0025(3) -0.0103(3)
N1 0.0088(3) 0.0158(3) 0.0146(3) -0.0017(3) -0.0007(3) 0.0018(3)
C1 0.0103(3) 0.0120(3) 0.0136(4) -0.0007(3) 0.0009(3) 0.0002(3)
C2 0.0106(4) 0.0165(4) 0.0185(4) -0.0031(3) 0.0004(3) 0.0036(3)
C3 0.0162(4) 0.0141(4) 0.0187(4) -0.0040(3) -0.0003(3) 0.0028(3)
C4 0.0126(4) 0.0143(4) 0.0140(4) -0.0014(3) 0.0010(3) 0.0032(3)
C5 0.0116(4) 0.0129(3) 0.0130(4) -0.0002(3) 0.0013(3) 0.0009(3)
C6 0.0098(3) 0.0118(3) 0.0132(4) -0.0011(3) 0.0008(3) 0.0015(3)
C7 0.0089(3) 0.0122(3) 0.0129(4) -0.0013(3) 0.0004(3) 0.0014(3)
C8 0.0106(3) 0.0124(3) 0.0122(4) -0.0004(3) 0.0008(3) 0.0016(3)
C9 0.0116(4) 0.0122(3) 0.0128(4) 0.0005(3) 0.0003(3) 0.0006(3)
C10 0.0192(5) 0.0204(4) 0.0303(5) -0.0010(4) -0.0028(4) 0.0115(4)
C11 0.0246(5) 0.0276(5) 0.0173(4) -0.0048(4) 0.0053(4) -0.0025(4)
C12 0.0138(4) 0.0200(4) 0.0146(4) 0.0000(3) -0.0025(3) 0.0018(3)
C13 0.0130(4) 0.0132(3) 0.0146(4) 0.0004(3) 0.0017(3) 0.0026(3)
C14 0.0191(5) 0.0250(5) 0.0182(4) 0.0016(4) 0.0068(4) 0.0083(4)
C15 0.0432(8) 0.0545(9) 0.0405(7) 0.0299(7) 0.0263(7) 0.0257(7)
C16 0.0316(6) 0.0323(6) 0.0167(4) 0.0083(5) 0.0048(4) 0.0073(4)
C17 0.0115(4) 0.0127(3) 0.0123(4) -0.0015(3) -0.0006(3) 0.0018(3)
C18 0.0117(4) 0.0167(4) 0.0211(4) -0.0031(3) 0.0006(3) -0.0029(3)
C19 0.0144(4) 0.0187(4) 0.0239(5) -0.0022(3) 0.0024(4) -0.0052(4)
C20 0.0176(4) 0.0152(4) 0.0162(4) -0.0016(3) -0.0004(3) -0.0025(3)
C21 0.0142(4) 0.0173(4) 0.0169(4) -0.0038(3) -0.0020(3) -0.0009(3)
C22 0.0113(4) 0.0159(4) 0.0158(4) -0.0017(3) -0.0013(3) 0.0008(3)
C23 0.0222(5) 0.0189(4) 0.0186(4) 0.0022(4) -0.0028(4) -0.0025(3)

loop_
_atom_type_symbol
_atom_type_description
_atom_type_scat_dispersion_real
_atom_type_scat_dispersion_imag
_atom_type_scat_source
C C 0.0033 0.0016 'International Tables Vol C Tables 4.2.6.8 and 6.1.1.4'
H H 0.0000 0.0000 'International Tables Vol C Tables 4.2.6.8 and 6.1.1.4'
N N 0.0061 0.0033 'International Tables Vol C Tables 4.2.6.8 and 6.1.1.4'
O O 0.0106 0.0060 'International Tables Vol C Tables 4.2.6.8 and 6.1.1.4'
F F 0.0171 0.0103 'International Tables Vol C Tables 4.2.6.8 and 6.1.1.4'

loop_
_geom_angle_atom_site_label_1
_geom_angle_atom_site_label_2
_geom_angle_atom_site_label_3
_geom_angle_site_symmetry_1
_geom_angle_site_symmetry_3
_geom_angle
_geom_angle_publ_flag
C13 O3 C14 . . 117.69(8) ?
C23 O4 C20 . . 121.93(9) ?
C1 N1 C9 . . 122.21(8) ?
C1 N1 H1N . . 118.8(10) ?
C9 N1 H1N . . 116.2(10) ?
C6 C1 N1 . . 120.05(8) ?
C6 C1 C2 . . 123.54(8) ?
N1 C1 C2 . . 116.37(8) ?
C1 C2 C3 . . 110.46(8) ?
C1 C2 H2A . . 109.6 ?
C3 C2 H2A . . 109.6 ?
C1 C2 H2B . . 109.6 ?
C3 C2 H2B . . 109.6 ?
H2A C2 H2B . . 108.1 ?
C2 C3 C4 . . 112.90(8) ?
C2 C3 H3A . . 109.0 ?
C4 C3 H3A . . 109.0 ?
C2 C3 H3B . . 109.0 ?
C4 C3 H3B . . 109.0 ?
H3A C3 H3B . . 107.8 ?
C10 C4 C5 . . 109.91(8) ?
C10 C4 C3 . . 108.98(8) ?
C5 C4 C3 . . 110.77(8) ?
C10 C4 C11 . . 109.76(9) ?
C5 C4 C11 . . 106.27(8) ?
C3 C4 C11 . . 111.13(8) ?
O1 C5 C6 . . 121.38(8) ?
O1 C5 C4 . . 119.16(8) ?
C6 C5 C4 . . 119.38(8) ?
C1 C6 C5 . . 120.78(8) ?
C1 C6 C7 . . 119.60(8) ?
C5 C6 C7 . . 119.36(8) ?
C6 C7 C8 . . 109.72(7) ?
C6 C7 C17 . . 110.35(7) ?
C8 C7 C17 . . 111.88(7) ?
C6 C7 H7A . . 108.3 ?
C8 C7 H7A . . 108.3 ?
C17 C7 H7A . . 108.3 ?
C9 C8 C13 . . 125.54(8) ?
C9 C8 C7 . . 119.98(8) ?
C13 C8 C7 . . 114.47(8) ?
C8 C9 N1 . . 118.91(8) ?
C8 C9 C12 . . 129.36(8) ?
N1 C9 C12 . . 111.73(8) ?
C4 C10 H10A . . 109.5 ?
C4 C10 H10B . . 109.5 ?
H10A C10 H10B . . 109.5 ?
C4 C10 H10C . . 109.5 ?
H10A C10 H10C . . 109.5 ?
H10B C10 H10C . . 109.5 ?
C4 C11 H11A . . 109.5 ?
C4 C11 H11B . . 109.5 ?
H11A C11 H11B . . 109.5 ?
C4 C11 H11C . . 109.5 ?
H11A C11 H11C . . 109.5 ?
H11B C11 H11C . . 109.5 ?
C9 C12 H12A . . 109.5 ?
C9 C12 H12B . . 109.5 ?
H12A C12 H12B . . 109.5 ?
C9 C12 H12C . . 109.5 ?
H12A C12 H12C . . 109.5 ?
H12B C12 H12C . . 109.5 ?
O2 C13 O3 . . 122.53(9) ?
O2 C13 C8 . . 122.95(9) ?
O3 C13 C8 . . 114.49(8) ?
O3 C14 C16 . . 105.76(9) ?
O3 C14 C15 . . 108.70(9) ?
C16 C14 C15 . . 111.89(11) ?
O3 C14 H14A . . 110.1 ?
C16 C14 H14A . . 110.1 ?
C15 C14 H14A . . 110.1 ?
C14 C15 H15A . . 109.5 ?
C14 C15 H15B . . 109.5 ?
H15A C15 H15B . . 109.5 ?
C14 C15 H15C . . 109.5 ?
H15A C15 H15C . . 109.5 ?
H15B C15 H15C . . 109.5 ?
C14 C16 H16A . . 109.5 ?
C14 C16 H16B . . 109.5 ?
H16A C16 H16B . . 109.5 ?
C14 C16 H16C . . 109.5 ?
H16A C16 H16C . . 109.5 ?
H16B C16 H16C . . 109.5 ?
C18 C17 C22 . . 117.93(9) ?
C18 C17 C7 . . 120.50(8) ?
C22 C17 C7 . . 121.58(8) ?
C19 C18 C17 . . 121.99(9) ?
C19 C18 H18A . . 119.0 ?
C17 C18 H18A . . 119.0 ?
C20 C19 C18 . . 118.55(9) ?
C20 C19 H19A . . 120.7 ?
C18 C19 H19A . . 120.7 ?
C21 C20 C19 . . 121.00(9) ?
C21 C20 O4 . . 113.85(9) ?
C19 C20 O4 . . 125.15(9) ?
C20 C21 C22 . . 119.62(9) ?
C20 C21 H21A . . 120.2 ?
C22 C21 H21A . . 120.2 ?
C17 C22 C21 . . 120.89(9) ?
C17 C22 H22A . . 119.6 ?
C21 C22 H22A . . 119.6 ?
O4 C23 F2 . . 112.53(9) ?
O4 C23 F1 . . 111.46(9) ?
F2 C23 F1 . . 105.81(10) ?
O4 C23 H23A . . 109.0 ?
F2 C23 H23A . . 109.0 ?
F1 C23 H23A . . 109.0 ?

loop_
_geom_bond_atom_site_label_1
_geom_bond_atom_site_label_2
_geom_bond_site_symmetry_2
_geom_bond_distance
_geom_bond_publ_flag
F1 C23 . 1.3561(13) ?
F2 C23 . 1.3501(13) ?
O1 C5 . 1.2369(12) ?
O2 C13 . 1.2136(12) ?
O3 C13 . 1.3521(12) ?
O3 C14 . 1.4608(12) ?
O4 C23 . 1.3445(14) ?
O4 C20 . 1.4089(12) ?
N1 C1 . 1.3673(12) ?
N1 C9 . 1.3884(12) ?
N1 H1N . 0.863(16) ?
C1 C6 . 1.3606(13) ?
C1 C2 . 1.4991(13) ?
C2 C3 . 1.5236(14) ?
C2 H2A . 0.9900 ?
C2 H2B . 0.9900 ?
C3 C4 . 1.5311(14) ?
C3 H3A . 0.9900 ?
C3 H3B . 0.9900 ?
C4 C10 . 1.5276(14) ?
C4 C5 . 1.5297(13) ?
C4 C11 . 1.5390(15) ?
C5 C6 . 1.4481(13) ?
C6 C7 . 1.5127(12) ?
C7 C8 . 1.5265(13) ?
C7 C17 . 1.5323(13) ?
C7 H7A . 1.0000 ?
C8 C9 . 1.3595(13) ?
C8 C13 . 1.4712(13) ?
C9 C12 . 1.5019(13) ?
C10 H10A . 0.9800 ?
C10 H10B . 0.9800 ?
C10 H10C . 0.9800 ?
C11 H11A . 0.9800 ?
C11 H11B . 0.9800 ?
C11 H11C . 0.9800 ?
C12 H12A . 0.9800 ?
C12 H12B . 0.9800 ?
C12 H12C . 0.9800 ?
C14 C16 . 1.5098(16) ?
C14 C15 . 1.5106(18) ?
C14 H14A . 1.0000 ?
C15 H15A . 0.9800 ?
C15 H15B . 0.9800 ?
C15 H15C . 0.9800 ?
C16 H16A . 0.9800 ?
C16 H16B . 0.9800 ?
C16 H16C . 0.9800 ?
C17 C18 . 1.3950(13) ?
C17 C22 . 1.3963(13) ?
C18 C19 . 1.3930(14) ?
C18 H18A . 0.9500 ?
C19 C20 . 1.3892(14) ?
C19 H19A . 0.9500 ?
C20 C21 . 1.3817(14) ?
C21 C22 . 1.3966(14) ?
C21 H21A . 0.9500 ?
C22 H22A . 0.9500 ?
C23 H23A . 1.0000 ?

loop_
_geom_hbond_atom_site_label_D
_geom_hbond_atom_site_label_H
_geom_hbond_atom_site_label_A
_geom_hbond_site_symmetry_A
_geom_hbond_distance_DH
_geom_hbond_distance_HA
_geom_hbond_distance_DA
_geom_hbond_angle_DHA
_geom_hbond_publ_flag
N1 H1N O1 6_656 0.863(16) 1.967(16) 2.8258(12) 173.0(14) yes
C2 H2A F2 8_765 0.99 2.40 3.1626(13) 132.9 yes
C12 H12A O3 . 0.98 2.18 2.7991(14) 120.2 yes
C19 H19A F2 . 0.95 2.37 2.9106(14) 115.9 yes
C23 H23A F1 5_655 1.00 2.63 3.3972(14) 133.2 yes

loop_
_geom_torsion_atom_site_label_1
_geom_torsion_atom_site_label_2
_geom_torsion_atom_site_label_3
_geom_torsion_atom_site_label_4
_geom_torsion_site_symmetry_1
_geom_torsion_site_symmetry_2
_geom_torsion_site_symmetry_3
_geom_torsion_site_symmetry_4
_geom_torsion
_geom_torsion_publ_flag
C9 N1 C1 C6 . . . . -16.13(13) ?
C9 N1 C1 C2 . . . . 165.96(8) ?
C6 C1 C2 C3 . . . . 27.78(13) ?
N1 C1 C2 C3 . . . . -154.38(8) ?
C1 C2 C3 C4 . . . . -50.39(11) ?
C2 C3 C4 C10 . . . . 172.05(8) ?
C2 C3 C4 C5 . . . . 51.01(11) ?
C2 C3 C4 C11 . . . . -66.87(11) ?
C10 C4 C5 O1 . . . . 34.21(12) ?
C3 C4 C5 O1 . . . . 154.69(9) ?
C11 C4 C5 O1 . . . . -84.49(11) ?
C10 C4 C5 C6 . . . . -148.80(9) ?
C3 C4 C5 C6 . . . . -28.32(12) ?
C11 C4 C5 C6 . . . . 92.50(10) ?
N1 C1 C6 C5 . . . . 176.85(8) ?
C2 C1 C6 C5 . . . . -5.39(14) ?
N1 C1 C6 C7 . . . . -9.05(13) ?
C2 C1 C6 C7 . . . . 168.71(8) ?
O1 C5 C6 C1 . . . . -177.45(9) ?
C4 C5 C6 C1 . . . . 5.63(13) ?
O1 C5 C6 C7 . . . . 8.44(13) ?
C4 C5 C6 C7 . . . . -168.48(8) ?
C1 C6 C7 C8 . . . . 29.90(11) ?
C5 C6 C7 C8 . . . . -155.92(8) ?
C1 C6 C7 C17 . . . . -93.83(10) ?
C5 C6 C7 C17 . . . . 80.35(10) ?
C6 C7 C8 C9 . . . . -29.89(11) ?
C17 C7 C8 C9 . . . . 92.94(10) ?
C6 C7 C8 C13 . . . . 149.89(8) ?
C17 C7 C8 C13 . . . . -87.29(9) ?
C13 C8 C9 N1 . . . . -170.87(8) ?
C7 C8 C9 N1 . . . . 8.88(13) ?
C13 C8 C9 C12 . . . . 8.63(16) ?
C7 C8 C9 C12 . . . . -171.62(9) ?
C1 N1 C9 C8 . . . . 16.09(13) ?
C1 N1 C9 C12 . . . . -163.49(8) ?
C14 O3 C13 O2 . . . . 2.82(14) ?
C14 O3 C13 C8 . . . . -178.91(8) ?
C9 C8 C13 O2 . . . . -174.48(10) ?
C7 C8 C13 O2 . . . . 5.75(13) ?
C9 C8 C13 O3 . . . . 7.26(13) ?
C7 C8 C13 O3 . . . . -172.51(8) ?
C13 O3 C14 C16 . . . . 153.97(9) ?
C13 O3 C14 C15 . . . . -85.73(13) ?
C6 C7 C17 C18 . . . . 48.03(11) ?
C8 C7 C17 C18 . . . . -74.44(11) ?
C6 C7 C17 C22 . . . . -132.01(9) ?
C8 C7 C17 C22 . . . . 105.53(10) ?
C22 C17 C18 C19 . . . . -1.13(15) ?
C7 C17 C18 C19 . . . . 178.83(9) ?
C17 C18 C19 C20 . . . . 0.81(16) ?
C18 C19 C20 C21 . . . . 0.29(16) ?
C18 C19 C20 O4 . . . . -178.78(10) ?
C23 O4 C20 C21 . . . . 165.58(10) ?
C23 O4 C20 C19 . . . . -15.29(16) ?
C19 C20 C21 C22 . . . . -1.02(15) ?
O4 C20 C21 C22 . . . . 178.15(9) ?
C18 C17 C22 C21 . . . . 0.38(14) ?
C7 C17 C22 C21 . . . . -179.59(8) ?
C20 C21 C22 C17 . . . . 0.68(15) ?
C20 O4 C23 F2 . . . . 61.18(13) ?
C20 O4 C23 F1 . . . . -57.50(13) ?
